data_7715720
loop_
_publ_author_name
'Zabala-Lekuona, Andoni'
'Lopez de Pariza, Xabier'
'D&#xed;az-Ortega, Ismael F'
'Cepeda, Javier'
'Nojiri, Hiroyuki'
'Gritsan, Nina P.'
'Dmitriev, Alexey A.'
'L&#xf3;pez-Ortega, Alberto'
'Rodr&#xed;guez-Di&#xe9;guez, Antonio'
'Seco, Jos&#xe9; M'
'Colacio, Enrique'

_publ_section_title
;
 From field-induced to zero-field SMMs associated with open/closed
 structures of bis(ZnDy) tetranuclear complexes: a combined magnetic,
 theoretical and optical study.
;
_journal_issue 18
_journal_name_full 'Dalton transactions (Cambridge, England : 2003)'
_journal_page_first 7971
_journal_page_last 7984
_journal_paper_doi 10.1039/d4dt00148f
_journal_volume 53
_journal_year 2024
_chemical_formula_moiety 'C50 H66 Dy2 N8 O24 Zn2, C54 H72 Dy2 N6 O22 Zn2, 4 (C H Cl3), 2 (C H4 O)'
_chemical_formula_sum 'C110 H150 Cl12 Dy4 N14 O48 Zn4'
_chemical_formula_weight 3773.31
_chemical_name_systematic Compound1
_space_group_crystal_system monoclinic
_space_group_IT_number 13
_space_group_name_Hall '-P 2yc'
_space_group_name_H-M_alt 'P 1 2/c 1'
_atom_sites_solution_hydrogens mixed
_atom_sites_solution_primary direct
_atom_sites_solution_secondary difmap
_audit_creation_method SHELXL-2016/6
_audit_update_record
;
2022-12-15 deposited with the CCDC.	2024-04-11 downloaded from the CCDC.
;
_cell_angle_alpha 90
_cell_angle_beta 97.4880(10)
_cell_angle_gamma 90
_cell_formula_units_Z 2
_cell_length_a 22.4610(7)
_cell_length_b 11.6306(4)
_cell_length_c 26.5609(9)
_cell_measurement_reflns_used 164959
_cell_measurement_temperature 100(2)
_cell_measurement_theta_max 28.759
_cell_measurement_theta_min 2.336
_cell_volume 6879.5(4)
_computing_cell_refinement 'CrysAlisPro, Agilent Technologies'
_computing_data_collection 'CrysAlisPro, Agilent Technologies'
_computing_data_reduction 'CrysAlisPro, Agilent Technologies'
_computing_molecular_graphics 'SHELXL-2016/6 (Sheldrick, 2016)'
_computing_publication_material 'WinGX (Farrugia, 1999)'
_computing_structure_refinement 'SHELXL-2016/6 (Sheldrick, 2016)'
_computing_structure_solution 'SHELXL-2016/6 (Sheldrick, 2016)'
_diffrn_ambient_temperature 100(2)
_diffrn_measured_fraction_theta_full 0.999
_diffrn_measured_fraction_theta_max 0.997
_diffrn_measurement_device_type 'Bruker D8 Venture'
_diffrn_measurement_method '\w scans'
_diffrn_radiation_monochromator graphite
_diffrn_radiation_source 'fine-focus sealed tube'
_diffrn_radiation_type MoK\a
_diffrn_radiation_wavelength 0.71073
_diffrn_reflns_av_R_equivalents 0.0489
_diffrn_reflns_av_unetI/netI 0.0247
_diffrn_reflns_Laue_measured_fraction_full 0.999
_diffrn_reflns_Laue_measured_fraction_max 0.997
_diffrn_reflns_limit_h_max 28
_diffrn_reflns_limit_h_min -30
_diffrn_reflns_limit_k_max 15
_diffrn_reflns_limit_k_min -15
_diffrn_reflns_limit_l_max 35
_diffrn_reflns_limit_l_min -35
_diffrn_reflns_number 164959
_diffrn_reflns_point_group_measured_fraction_full 0.999
_diffrn_reflns_point_group_measured_fraction_max 0.997
_diffrn_reflns_theta_full 25.242
_diffrn_reflns_theta_max 28.759
_diffrn_reflns_theta_min 2.336
_diffrn_standards_decay_% 0
_diffrn_standards_interval_count 0
_diffrn_standards_interval_time 0
_diffrn_standards_number 0
_exptl_absorpt_coefficient_mu 3.151
_exptl_absorpt_correction_type multi-scan
_exptl_absorpt_process_details
;
CrysAlisPro, Agilent Technologies,
Version 1.171.35.15 (release 03-08-2011 CrysAlis171 .NET)
(compiled Aug  3 2011,13:03:54)
Analytical numeric absorption correction using a multifaceted crystal
model based on expressions derived by R.C. Clark & J.S. Reid.
(Clark, R. C. & Reid, J. S. (1995). Acta Cryst. A51, 887-897)
;
_exptl_crystal_colour colourless
_exptl_crystal_density_diffrn 1.822
_exptl_crystal_density_method none
_exptl_crystal_description rhombic
_exptl_crystal_F_000 3760
_exptl_crystal_preparation 'Magnetic properties,Luminescent'
_exptl_crystal_size_max 0.24
_exptl_crystal_size_mid 0.15
_exptl_crystal_size_min 0.09
_exptl_transmission_factor_max 0.000
_exptl_transmission_factor_min 0.000
_platon_squeeze_details
;
TITL shelx     P 2/c        R = 0.12
CELL   22.4610   11.6306   26.5609     90.00     97.49     90.00
SPGR P2/c
# Solvent Accessible Volume =      1421
# Electrons Found in S.A.V. =       760
# Note: Atoms in Void are Labelled as Cxxx and Qxxx for all Others
C101 0.444 0.657 0.298 !      23.26 eA-3
C102 0.038 0.413 0.304 !      22.77 eA-3
C103 0.527 0.652 0.399 !      19.35 eA-3
C104 1.000 0.641 0.247 !      17.90 eA-3
C105 0.513 0.460 0.319 !      17.80 eA-3
C106 0.079 0.075 0.750 !      14.96 eA-3
C107 0.018 0.898 0.335 !      13.67 eA-3
C108 0.994 0.118 0.278 !      11.53 eA-3
C109 0.476 0.566 0.346 !       8.53 eA-3
C110 0.064 0.113 0.626 !       7.36 eA-3
C111 0.961 0.994 0.302 !       5.59 eA-3
C112 0.029 0.899 0.164 !       5.23 eA-3
C113 1.000 1.000 0.000 !       4.98 eA-3
C114 0.013 0.910 0.024 !       4.57 eA-3
C115 0.985 0.478 0.268 !       4.34 eA-3
Q116 0.463 0.093 0.570 !       3.16 eA-3
Q117 0.515 0.953 0.455 !       2.45 eA-3
C118 1.000 0.406 0.255 !       1.92 eA-3
C119 0.485 0.608 0.309 !       1.90 eA-3
C120 1.000 0.734 0.753 !       1.80 eA-3
C121 0.990 0.203 0.228 !       1.73 eA-3
Q122 0.711 0.297 0.682 !       1.70 eA-3
C123 0.018 0.562 0.266 !       1.67 eA-3
C124 0.967 0.499 0.218 !       1.65 eA-3
Q125 0.968 0.478 0.162 !       1.63 eA-3
C126 0.478 0.650 0.252 !       1.56 eA-3
C127 0.532 0.375 0.324 !       1.55 eA-3
Q128 0.052 0.432 0.265 !       1.55 eA-3
C129 0.502 0.639 0.158 !       1.55 eA-3
C130 0.561 0.570 0.812 !       1.54 eA-3
C131 0.484 0.521 0.844 !       1.52 eA-3
C132 0.500 0.469 0.699 !       1.52 eA-3
C133 0.993 0.917 0.297 !       1.49 eA-3
C134 1.000 0.813 0.747 !       1.48 eA-3
C135 0.959 0.919 0.279 !       1.46 eA-3
C136 0.030 0.331 0.307 !       1.40 eA-3
C137 1.000 0.047 0.250 !       1.36 eA-3
Q138 0.516 0.559 0.404 !       1.36 eA-3
C139 0.032 0.049 0.759 !       1.35 eA-3
C140 1.001 0.955 0.695 !       1.35 eA-3
C141 0.033 1.007 0.787 !       1.33 eA-3
C142 0.036 0.787 0.751 !       1.32 eA-3
C143 1.001 0.018 0.681 !       1.29 eA-3
C144 0.977 0.395 0.161 !       1.27 eA-3
C145 0.461 0.590 0.706 !       1.26 eA-3
C146 0.015 0.158 0.737 !       1.26 eA-3
Q147 0.733 0.349 0.320 !       1.25 eA-3
C148 0.006 0.098 0.762 !       1.22 eA-3
C149 0.976 0.717 0.725 !       1.20 eA-3
C150 0.970 0.301 0.715 !       1.19 eA-3
C151 0.959 0.829 0.180 !       1.19 eA-3
C152 0.508 0.707 0.124 !       1.19 eA-3
Q153 0.979 0.858 0.571 !       1.17 eA-3
C154 0.021 0.743 0.246 !       1.17 eA-3
Q155 0.985 0.014 0.842 !       1.17 eA-3
C156 0.525 0.464 0.736 !       1.16 eA-3
Q157 0.475 0.284 0.248 !       1.16 eA-3
Q158 0.446 0.448 0.868 !       1.16 eA-3
Q159 0.539 0.268 0.879 !       1.15 eA-3
Q160 0.948 0.578 0.194 !       1.14 eA-3
C161 0.986 0.656 0.758 !       1.14 eA-3
C162 0.052 0.364 0.276 !       1.13 eA-3
Q163 0.256 0.417 0.158 !       1.13 eA-3
C164 0.983 0.687 0.791 !       1.10 eA-3
Q165 0.335 0.606 0.886 !       1.09 eA-3
C166 0.009 0.008 0.220 !       1.09 eA-3
C167 0.424 0.736 0.280 !       1.09 eA-3
Q168 0.945 0.537 0.242 !       1.09 eA-3
C169 0.945 0.067 0.229 !       1.08 eA-3
C170 0.523 0.481 0.280 !       1.07 eA-3
C171 0.008 0.784 0.288 !       1.07 eA-3
Q172 0.571 0.379 0.907 !       1.06 eA-3
Q173 0.506 0.706 0.768 !       1.06 eA-3
Q174 0.052 1.001 0.164 !       1.05 eA-3
C175 0.541 0.535 0.303 !       1.05 eA-3
Q176 0.567 0.701 0.394 !       1.05 eA-3
Q177 0.919 0.437 0.201 !       1.04 eA-3
C178 0.936 0.112 0.719 !       1.04 eA-3
Q179 0.451 0.917 0.209 !       1.04 eA-3
Q180 0.069 0.206 0.283 !       1.04 eA-3
C181 0.025 0.617 0.734 !       1.04 eA-3
Q182 0.523 0.875 0.457 !       1.04 eA-3
C183 0.970 0.469 0.297 !       1.04 eA-3
Q184 0.992 0.622 0.414 !       1.03 eA-3
Q185 0.955 0.611 0.794 !       1.03 eA-3
Q186 0.532 0.517 0.375 !       1.03 eA-3
C187 0.530 0.220 0.787 !       1.03 eA-3
C188 0.013 0.919 0.378 !       1.02 eA-3
C189 0.500 0.750 0.256 !       1.02 eA-3
Q190 0.944 0.065 0.321 !       1.02 eA-3
Q191 0.522 0.778 0.778 !       0.99 eA-3
Q192 0.907 0.943 0.362 !       0.98 eA-3
Q193 0.013 0.535 0.348 !       0.98 eA-3
C194 0.516 0.300 0.600 !       0.98 eA-3
C195 0.508 0.342 0.317 !       0.98 eA-3
C196 0.008 0.303 0.711 !       0.97 eA-3
C197 0.954 0.141 0.231 !       0.97 eA-3
Q198 0.562 0.414 0.278 !       0.95 eA-3
C199 0.407 0.281 0.805 !       0.95 eA-3
;
_refine_diff_density_max 1.522
_refine_diff_density_min -1.625
_refine_diff_density_rms 0.132
_refine_ls_extinction_method none
_refine_ls_goodness_of_fit_ref 1.143
_refine_ls_hydrogen_treatment constr
_refine_ls_matrix_type full
_refine_ls_number_parameters 796
_refine_ls_number_reflns 17844
_refine_ls_number_restraints 19
_refine_ls_restrained_S_all 1.151
_refine_ls_R_factor_all 0.0424
_refine_ls_R_factor_gt 0.0359
_refine_ls_shift/su_max 0.006
_refine_ls_shift/su_mean 0.000
_refine_ls_structure_factor_coef Fsqd
_refine_ls_weighting_details 'w=1/[\s^2^(Fo^2^)+(0.0166P)^2^+33.3775P] where P=(Fo^2^+2Fc^2^)/3'
_refine_ls_weighting_scheme calc
_refine_ls_wR_factor_gt 0.0754
_refine_ls_wR_factor_ref 0.0774
_reflns_Friedel_coverage 0.000
_reflns_number_gt 16076
_reflns_number_total 17844
_reflns_threshold_expression 'I > 2\s(I)'
_cod_data_source_file d4dt00148f2.cif
_cod_data_source_block Compound1
_cod_depositor_comments
;
The following automatic conversions were performed:

data item '_exptl_absorpt_correction_type' value 'multi scan' was
changed to 'multi-scan' in accordance with the
/home/data/users/saulius/crontab/automatic-downloads/rss-feeds/RSC/lib/dictionaries/cif_core.dic
dictionary named 'cif_core.dic' version 2.4.2 last updated on
2011-04-26.

Automatic conversion script
Id: cif_fix_values 8170 2020-07-09 18:12:32Z antanas 

 Adding full bibliography for 7715717--7715720.cif.
;
_cod_original_sg_symbol_H-M 'P 2/c'
_cod_database_code 7715720
_shelx_space_group_comment
;
The symmetry employed for this shelxl refinement is uniquely defined
by the following loop, which should always be used as a source of
symmetry information in preference to the above space-group names.
They are only intended as comments.
;
_platon_squeeze_void_probe_radius 1.20

loop_
_space_group_symop_operation_xyz
'x, y, z'
'-x, y, -z+1/2'
'-x, -y, -z'
'x, -y, z-1/2'

loop_
_atom_site_label
_atom_site_type_symbol
_atom_site_fract_x
_atom_site_fract_y
_atom_site_fract_z
_atom_site_U_iso_or_equiv
_atom_site_adp_type
_atom_site_occupancy
_atom_site_site_symmetry_order
_atom_site_calc_flag
_atom_site_refinement_flags_posn
_atom_site_refinement_flags_adp
_atom_site_refinement_flags_occupancy
_atom_site_disorder_assembly
_atom_site_disorder_group
Dy1A Dy 0.32122(2) 0.36176(2) 0.40245(2) 0.01348(4) Uani 1 1 d . . . . .
Dy1B Dy 0.81141(2) 0.18045(2) 0.39353(2) 0.01104(4) Uani 1 1 d . . . . .
Zn1A Zn 0.39088(2) 0.11869(4) 0.44930(2) 0.01536(8) Uani 1 1 d . . . . .
Zn1B Zn 0.89312(2) 0.37953(3) 0.46658(2) 0.00896(7) Uani 1 1 d . . . . .
C1A C 0.32575(15) 0.2637(3) 0.51695(13) 0.0152(7) Uani 1 1 d . . . . .
C1B C 0.83940(14) 0.4397(3) 0.36073(12) 0.0122(6) Uani 1 1 d . . . . .
C1C C 0.46735(16) 0.3195(3) 0.44852(14) 0.0186(7) Uani 1 1 d . . . . .
C1D C 0.96241(17) 0.2201(3) 0.41535(16) 0.0240(8) Uani 1 1 d . . . . .
C1E C 0.77733(17) -0.0089(3) 0.33175(13) 0.0178(7) Uani 1 1 d . . . . .
C2A C 0.31981(15) 0.3792(3) 0.53035(13) 0.0167(7) Uani 1 1 d . . . . .
C2B C 0.83531(15) 0.3910(3) 0.31186(13) 0.0143(6) Uani 1 1 d . . . . .
C2C C 0.52772(18) 0.3755(4) 0.46220(18) 0.0303(9) Uani 1 1 d . . . . .
H2C1 H 0.524392 0.458071 0.455025 0.045 Uiso 1 1 calc R U . . .
H2C2 H 0.556711 0.341098 0.442081 0.045 Uiso 1 1 calc R U . . .
H2C3 H 0.541363 0.363783 0.498406 0.045 Uiso 1 1 calc R U . . .
C2E C 0.7584(2) -0.0896(4) 0.28999(18) 0.0331(10) Uani 1 1 d . . . . .
H98A H 0.717655 -0.070406 0.274473 0.050 Uiso 1 1 calc R U . . .
H98B H 0.759078 -0.168216 0.303321 0.050 Uiso 1 1 calc R U . . .
H98C H 0.786013 -0.083875 0.264381 0.050 Uiso 1 1 calc R U . . .
C3A C 0.31794(16) 0.4105(3) 0.58050(14) 0.0201(7) Uani 1 1 d . . . . .
H15B H 0.314630 0.489318 0.589159 0.024 Uiso 1 1 calc R U . . .
C3B C 0.83533(18) 0.4600(3) 0.26925(14) 0.0208(8) Uani 1 1 d . . . . .
H42A H 0.831034 0.426529 0.236353 0.025 Uiso 1 1 calc R U . . .
C4A C 0.32093(16) 0.3264(4) 0.61828(14) 0.0215(8) Uani 1 1 d . . . . .
C4B C 0.8417(2) 0.5789(4) 0.27493(14) 0.0251(8) Uani 1 1 d . . . . .
C5A C 0.32404(17) 0.2119(4) 0.60449(14) 0.0221(8) Uani 1 1 d . . . . .
H17B H 0.324610 0.154429 0.629948 0.027 Uiso 1 1 calc R U . . .
C5B C 0.84880(17) 0.6269(3) 0.32330(13) 0.0191(7) Uani 1 1 d . . . . .
H44A H 0.854802 0.707395 0.327164 0.023 Uiso 1 1 calc R U . . .
C6A C 0.32640(16) 0.1782(3) 0.55387(13) 0.0177(7) Uani 1 1 d . . . . .
C6B C 0.84725(15) 0.5579(3) 0.36650(13) 0.0136(6) Uani 1 1 d . . . . .
C7A C 0.32333(18) 0.0545(4) 0.53672(14) 0.0230(8) Uani 1 1 d . . . . .
H11C H 0.319284 0.005384 0.566512 0.028 Uiso 1 1 calc R U . . .
H11D H 0.286519 0.044280 0.512247 0.028 Uiso 1 1 calc R U . . .
C7B C 0.84762(15) 0.6098(3) 0.41871(12) 0.0140(6) Uani 1 1 d . . . . .
H38A H 0.854742 0.693509 0.416087 0.017 Uiso 1 1 calc R U . . .
H38B H 0.807097 0.599912 0.428935 0.017 Uiso 1 1 calc R U . . .
C8A C 0.35767(18) -0.0973(3) 0.48404(15) 0.0213(8) Uani 1 1 d . . . . .
H10C H 0.318428 -0.085586 0.462975 0.026 Uiso 1 1 calc R U . . .
H10D H 0.352796 -0.159219 0.508772 0.026 Uiso 1 1 calc R U . . .
C8B C 0.87128(15) 0.5941(3) 0.50986(12) 0.0118(6) Uani 1 1 d . . . . .
H9A1 H 0.828614 0.571590 0.508706 0.014 Uiso 1 1 calc R U . . .
H9A2 H 0.873869 0.678468 0.514490 0.014 Uiso 1 1 calc R U . . .
C9A C 0.4038(2) -0.1342(4) 0.45022(17) 0.0310(10) Uani 1 1 d . . . . .
H9B1 H 0.441911 -0.153773 0.471565 0.037 Uiso 1 1 calc R U . . .
H9B2 H 0.389272 -0.203837 0.430991 0.037 Uiso 1 1 calc R U . . .
C9B C 0.90779(15) 0.5358(3) 0.55488(12) 0.0123(6) Uani 1 1 d . . . . .
H10A H 0.949926 0.562560 0.557573 0.015 Uiso 1 1 calc R U . . .
H10B H 0.891672 0.558216 0.586431 0.015 Uiso 1 1 calc R U . . .
C10A C 0.36981(17) -0.0541(3) 0.36722(16) 0.0218(8) Uani 1 1 d . . . . .
H38C H 0.374155 -0.131520 0.352622 0.026 Uiso 1 1 calc R U . . .
H38D H 0.328876 -0.048515 0.377032 0.026 Uiso 1 1 calc R U . . .
C10B C 0.84830(14) 0.3670(3) 0.56698(12) 0.0118(6) Uani 1 1 d . . . . .
H11A H 0.847206 0.392377 0.602422 0.014 Uiso 1 1 calc R U . . .
H11B H 0.814368 0.404384 0.545591 0.014 Uiso 1 1 calc R U . . .
C11A C 0.37671(15) 0.0346(3) 0.32741(14) 0.0170(7) Uani 1 1 d . . . . .
C11B C 0.83914(15) 0.2385(3) 0.56439(13) 0.0136(6) Uani 1 1 d . . . . .
C12A C 0.39527(17) 0.0069(4) 0.28037(15) 0.0241(8) Uani 1 1 d . . . . .
H44B H 0.405096 -0.070644 0.273761 0.029 Uiso 1 1 calc R U . . .
C12B C 0.83232(16) 0.1716(3) 0.60682(13) 0.0159(7) Uani 1 1 d . . . . .
H17A H 0.835211 0.207487 0.639182 0.019 Uiso 1 1 calc R U . . .
C13A C 0.39963(19) 0.0889(4) 0.24348(15) 0.0296(10) Uani 1 1 d . . . . .
C13B C 0.82146(19) 0.0544(3) 0.60327(14) 0.0219(8) Uani 1 1 d . . . . .
C14A C 0.38477(17) 0.2024(4) 0.25338(14) 0.0249(9) Uani 1 1 d . . . . .
H42B H 0.386808 0.259795 0.228204 0.030 Uiso 1 1 calc R U . . .
C14B C 0.81860(17) 0.0008(3) 0.55554(14) 0.0191(7) Uani 1 1 d . . . . .
H15A H 0.812374 -0.079824 0.552449 0.023 Uiso 1 1 calc R U . . .
C15A C 0.36707(15) 0.2319(3) 0.29972(13) 0.0168(7) Uani 1 1 d . . . . .
C15B C 0.82490(15) 0.0663(3) 0.51324(13) 0.0139(6) Uani 1 1 d . . . . .
C16A C 0.36374(15) 0.1484(3) 0.33740(13) 0.0153(7) Uani 1 1 d . . . . .
C16B C 0.83456(14) 0.1851(3) 0.51677(12) 0.0122(6) Uani 1 1 d . . . . .
C17A C 0.30898(18) 0.5738(4) 0.50141(16) 0.0253(8) Uani 1 1 d . . . . .
H19D H 0.307118 0.619985 0.470380 0.038 Uiso 1 1 calc R U . . .
H19E H 0.271671 0.583495 0.516390 0.038 Uiso 1 1 calc R U . . .
H19F H 0.343046 0.599138 0.525715 0.038 Uiso 1 1 calc R U . . .
C17B C 0.8386(3) 0.2154(5) 0.26457(19) 0.0448(11) Uani 1 1 d . U . . .
H46A H 0.835063 0.132030 0.268701 0.067 Uiso 1 1 calc R U . . .
H46B H 0.807365 0.242054 0.237902 0.067 Uiso 1 1 calc R U . . .
H46C H 0.878225 0.233694 0.255049 0.067 Uiso 1 1 calc R U . . .
C18A C 0.3360(3) 0.4219(4) 0.27195(17) 0.0391(12) Uani 1 1 d . . . . .
H46D H 0.325630 0.496717 0.285341 0.059 Uiso 1 1 calc R U . . .
H46E H 0.370501 0.430754 0.253130 0.059 Uiso 1 1 calc R U . . .
H46F H 0.301688 0.391977 0.249179 0.059 Uiso 1 1 calc R U . . .
C18B C 0.83124(18) -0.0945(3) 0.45741(14) 0.0202(7) Uani 1 1 d . . . . .
H19A H 0.827048 -0.113370 0.421166 0.030 Uiso 1 1 calc R U . . .
H19B H 0.871953 -0.113472 0.473155 0.030 Uiso 1 1 calc R U . . .
H19C H 0.802025 -0.138847 0.473777 0.030 Uiso 1 1 calc R U . . .
C19A C 0.4274(2) -0.0118(5) 0.5527(2) 0.0530(17) Uani 1 1 d . . . . .
H1B1 H 0.410369 -0.027826 0.584475 0.064 Uiso 1 1 d . U . . .
H1B2 H 0.446406 -0.084441 0.543060 0.064 Uiso 1 1 d . U . . .
C19B C 0.95287(15) 0.6174(3) 0.45942(13) 0.0140(6) Uani 1 1 d . . . . .
H8A1 H 0.980707 0.586693 0.488249 0.017 Uiso 1 1 calc R U . . .
H8A2 H 0.948944 0.701089 0.464948 0.017 Uiso 1 1 calc R U . . .
C20B C 1.01900(14) 0.4004(3) 0.58891(12) 0.0136(6) Uani 1 1 d . . . . .
H7A1 H 1.017914 0.483732 0.596298 0.016 Uiso 1 1 calc R U . . .
H7A2 H 1.044522 0.362971 0.617468 0.016 Uiso 1 1 calc R U . . .
C21A C 0.47553(18) -0.0500(4) 0.39710(15) 0.0256(9) Uani 1 1 d . . . . .
H8B1 H 0.482063 0.020821 0.377789 0.031 Uiso 1 1 d . U . . .
H8B2 H 0.474640 -0.115094 0.373080 0.031 Uiso 1 1 d . U . . .
C21B C 0.95550(14) 0.3520(3) 0.58567(13) 0.0139(6) Uani 1 1 d . . . . .
H1A1 H 0.957174 0.270001 0.576024 0.017 Uiso 1 1 calc R U . . .
H1A2 H 0.943446 0.354652 0.620198 0.017 Uiso 1 1 calc R U . . .
C22A C 0.3212(2) 0.3630(4) 0.67285(15) 0.0322(10) Uani 1 1 d . . . . .
H18D H 0.318669 0.446970 0.674606 0.048 Uiso 1 1 calc R U . . .
H18E H 0.286622 0.328858 0.686350 0.048 Uiso 1 1 calc R U . . .
H18F H 0.358348 0.336818 0.693013 0.048 Uiso 1 1 calc R U . . .
C22B C 0.8404(3) 0.6544(4) 0.22843(16) 0.0449(14) Uani 1 1 d . . . . .
H45A H 0.835072 0.606427 0.197848 0.067 Uiso 1 1 calc R U . . .
H45B H 0.806953 0.708913 0.227315 0.067 Uiso 1 1 calc R U . . .
H45C H 0.878273 0.696855 0.230002 0.067 Uiso 1 1 calc R U . . .
C23A C 0.4205(3) 0.0577(6) 0.19341(17) 0.0500(15) Uani 1 1 d . . . . .
H45D H 0.420673 0.126733 0.172258 0.075 Uiso 1 1 calc R U . . .
H45E H 0.461122 0.025686 0.199569 0.075 Uiso 1 1 calc R U . . .
H45F H 0.393146 0.000556 0.175924 0.075 Uiso 1 1 calc R U . . .
C23B C 0.8131(3) -0.0164(4) 0.64985(16) 0.0381(12) Uani 1 1 d . . . . .
H18A H 0.805934 -0.096938 0.639953 0.057 Uiso 1 1 calc R U . . .
H18B H 0.849368 -0.011170 0.674632 0.057 Uiso 1 1 calc R U . . .
H18C H 0.778659 0.013032 0.665026 0.057 Uiso 1 1 calc R U . . .
N1A N 0.37603(14) 0.0122(3) 0.51233(11) 0.0180(6) Uani 1 1 d . . . . .
N1B N 0.89261(12) 0.5630(2) 0.46044(10) 0.0100(5) Uani 1 1 d . . . . .
N2A N 0.41490(15) -0.0410(3) 0.41390(12) 0.0211(7) Uani 1 1 d . . . . .
N2B N 0.90631(12) 0.4080(2) 0.54998(10) 0.0097(5) Uani 1 1 d . . . . .
N3A N 0.19710(14) 0.3084(3) 0.37194(13) 0.0214(7) Uani 1 1 d . . . . .
N3B N 0.68898(13) 0.2635(3) 0.38592(12) 0.0182(6) Uani 1 1 d . . . . .
N4A N 0.30291(16) 0.5986(3) 0.37196(16) 0.0305(8) Uani 1 1 d . . . . .
O1A O 0.32891(11) 0.2368(2) 0.46825(9) 0.0152(5) Uani 1 1 d . . . . .
O1B O 0.83463(10) 0.3706(2) 0.40040(8) 0.0121(5) Uani 1 1 d . . . . .
O1C O 0.42422(11) 0.3781(2) 0.42714(10) 0.0208(5) Uani 1 1 d . . . . .
O1D O 0.91620(12) 0.1639(2) 0.39991(11) 0.0223(6) Uani 1 1 d . . . . .
O2A O 0.31647(12) 0.4549(2) 0.48930(10) 0.0193(5) Uani 1 1 d . . . . .
O2B O 0.83145(12) 0.2716(2) 0.31152(9) 0.0169(5) Uani 1 1 d . U . . .
O2C O 0.46460(11) 0.2133(2) 0.45952(10) 0.0208(6) Uani 1 1 d . . . . .
O2D O 0.96414(11) 0.3116(2) 0.44176(10) 0.0170(5) Uani 1 1 d . . . . .
O3A O 0.34755(12) 0.1799(2) 0.38241(9) 0.0168(5) Uani 1 1 d . . . . .
O3B O 0.83858(11) 0.2459(2) 0.47439(9) 0.0137(5) Uani 1 1 d . . . . .
O4A O 0.35128(12) 0.3423(2) 0.31364(10) 0.0207(5) Uani 1 1 d . . . . .
O4B O 0.82053(12) 0.0261(2) 0.46347(9) 0.0160(5) Uani 1 1 d . . . . .
O5A O 0.21674(12) 0.3284(3) 0.41801(10) 0.0235(6) Uani 1 1 d . . . . .
O5B O 0.71567(12) 0.2153(2) 0.42598(10) 0.0200(5) Uani 1 1 d . . . . .
O6A O 0.23561(12) 0.3047(3) 0.34138(10) 0.0244(6) Uani 1 1 d . . . . .
O6B O 0.72013(12) 0.2804(2) 0.35046(10) 0.0215(6) Uani 1 1 d . . . . .
O7A O 0.14341(13) 0.2937(3) 0.35771(13) 0.0380(8) Uani 1 1 d . . . . .
O7B O 0.63614(13) 0.2918(3) 0.38277(13) 0.0355(8) Uani 1 1 d . . . . .
O8A O 0.35451(12) 0.5578(2) 0.38723(13) 0.0284(7) Uani 1 1 d . . . . .
O8B O 0.83248(12) 0.0162(2) 0.34358(10) 0.0210(6) Uani 1 1 d . . . . .
O9A O 0.25878(12) 0.5314(2) 0.37313(13) 0.0298(7) Uani 1 1 d . . . . .
O9B O 0.73894(12) 0.0391(2) 0.35508(11) 0.0238(6) Uani 1 1 d . . . . .
O10A O 0.29621(17) 0.6998(3) 0.35867(19) 0.0567(11) Uani 1 1 d . . . . .
C201 C 0.4629(3) 0.0829(7) 0.5710(3) 0.0170(10) Uani 0.5 1 d . U P A 1
C2D1 C 1.0268(8) 0.174(2) 0.4114(6) 0.043(4) Uani 0.5 1 d . U P B 1
C202 C 0.4828(3) 0.0431(7) 0.5506(3) 0.0184(11) Uani 0.5 1 d . U P A 2
C2D2 C 1.0171(8) 0.186(2) 0.3899(6) 0.043(4) Uani 0.5 1 d . U P B 2

loop_
_atom_site_aniso_label
_atom_site_aniso_U_11
_atom_site_aniso_U_22
_atom_site_aniso_U_33
_atom_site_aniso_U_23
_atom_site_aniso_U_13
_atom_site_aniso_U_12
Dy1A 0.01333(7) 0.01348(8) 0.01380(7) 0.00026(6) 0.00241(5) 0.00411(6)
Dy1B 0.01312(7) 0.01119(7) 0.00859(7) -0.00235(5) 0.00055(5) -0.00279(6)
Zn1A 0.0196(2) 0.01313(19) 0.01470(19) 0.00511(15) 0.00731(15) 0.00562(15)
Zn1B 0.00994(16) 0.00779(17) 0.00905(16) -0.00099(13) 0.00084(13) -0.00058(13)
C1A 0.0091(14) 0.0236(19) 0.0135(15) -0.0030(13) 0.0037(12) -0.0031(13)
C1B 0.0096(14) 0.0151(16) 0.0117(15) 0.0016(12) 0.0004(11) 0.0005(12)
C1C 0.0158(16) 0.0222(19) 0.0180(17) 0.0024(14) 0.0031(13) 0.0051(14)
C1D 0.0166(17) 0.0207(19) 0.035(2) -0.0130(16) 0.0055(16) -0.0012(14)
C1E 0.0266(19) 0.0141(17) 0.0130(16) -0.0038(13) 0.0040(14) -0.0062(14)
C2A 0.0108(15) 0.0238(19) 0.0154(16) -0.0032(14) 0.0012(12) -0.0011(13)
C2B 0.0138(15) 0.0153(17) 0.0132(15) -0.0001(13) -0.0001(12) -0.0029(12)
C2C 0.0174(18) 0.026(2) 0.046(3) 0.0028(19) -0.0031(17) 0.0006(16)
C2E 0.034(2) 0.030(2) 0.037(2) -0.022(2) 0.0122(19) -0.0103(19)
C3A 0.0163(17) 0.0227(19) 0.0217(18) -0.0095(15) 0.0039(14) -0.0038(14)
C3B 0.0271(19) 0.024(2) 0.0114(16) 0.0005(14) 0.0025(14) -0.0044(15)
C4A 0.0163(17) 0.035(2) 0.0138(16) -0.0078(15) 0.0048(13) -0.0085(15)
C4B 0.036(2) 0.023(2) 0.0146(17) 0.0062(15) 0.0001(15) -0.0023(17)
C5A 0.0224(18) 0.032(2) 0.0138(17) -0.0040(15) 0.0072(14) -0.0094(16)
C5B 0.0250(18) 0.0170(18) 0.0142(16) 0.0048(14) -0.0009(14) -0.0015(14)
C6A 0.0142(16) 0.0257(19) 0.0143(16) -0.0029(14) 0.0064(13) -0.0066(14)
C6B 0.0104(15) 0.0170(17) 0.0131(15) 0.0017(13) 0.0005(12) 0.0013(12)
C7A 0.028(2) 0.026(2) 0.0174(17) -0.0021(15) 0.0133(15) -0.0107(16)
C7B 0.0153(16) 0.0133(16) 0.0124(15) 0.0003(12) -0.0017(12) 0.0037(12)
C8A 0.0266(19) 0.0176(18) 0.0219(18) 0.0052(14) 0.0114(15) 0.0015(15)
C8B 0.0130(15) 0.0086(15) 0.0139(15) -0.0026(12) 0.0021(12) 0.0018(12)
C9A 0.044(3) 0.0177(19) 0.037(2) 0.0124(17) 0.025(2) 0.0125(18)
C9B 0.0137(15) 0.0100(15) 0.0132(15) -0.0033(12) 0.0022(12) -0.0022(12)
C10A 0.0176(17) 0.0121(17) 0.036(2) 0.0026(15) 0.0041(15) 0.0008(14)
C10B 0.0090(14) 0.0156(16) 0.0117(14) -0.0024(12) 0.0042(11) -0.0011(12)
C11A 0.0113(15) 0.0192(18) 0.0196(17) -0.0037(14) -0.0015(13) 0.0023(13)
C11B 0.0108(15) 0.0175(17) 0.0120(15) -0.0004(13) 0.0002(12) -0.0019(12)
C12A 0.0208(18) 0.029(2) 0.0211(18) -0.0122(16) -0.0030(15) 0.0105(16)
C12B 0.0209(17) 0.0170(17) 0.0102(15) -0.0014(13) 0.0033(13) -0.0019(14)
C13A 0.025(2) 0.048(3) 0.0145(18) -0.0067(17) 0.0001(15) 0.0135(19)
C13B 0.034(2) 0.0170(18) 0.0147(17) 0.0064(14) 0.0037(15) -0.0026(16)
C14A 0.0203(18) 0.042(2) 0.0137(17) 0.0072(16) 0.0049(14) 0.0079(17)
C14B 0.0251(19) 0.0127(17) 0.0193(17) 0.0010(14) 0.0025(14) -0.0033(14)
C15A 0.0137(16) 0.0223(19) 0.0145(16) 0.0011(14) 0.0016(13) 0.0035(13)
C15B 0.0145(15) 0.0147(17) 0.0121(15) 0.0000(12) 0.0002(12) 0.0000(13)
C16A 0.0118(15) 0.0218(18) 0.0124(15) -0.0023(13) 0.0025(12) 0.0010(13)
C16B 0.0115(14) 0.0152(16) 0.0095(14) 0.0013(12) 0.0001(11) -0.0029(12)
C17A 0.0237(19) 0.023(2) 0.028(2) -0.0086(16) -0.0035(16) 0.0065(16)
C17B 0.066(2) 0.0393(18) 0.0311(15) -0.0109(13) 0.0149(15) 0.0026(16)
C18A 0.070(4) 0.024(2) 0.023(2) 0.0109(18) 0.005(2) 0.011(2)
C18B 0.0256(19) 0.0135(17) 0.0211(18) -0.0032(14) 0.0017(15) 0.0023(14)
C19A 0.039(3) 0.058(4) 0.053(3) 0.040(3) -0.025(2) -0.017(3)
C19B 0.0125(15) 0.0142(16) 0.0149(15) -0.0011(12) 0.0003(12) -0.0015(12)
C20B 0.0100(14) 0.0171(17) 0.0128(15) 0.0035(13) -0.0018(12) -0.0012(12)
C21A 0.0192(18) 0.035(2) 0.0225(19) 0.0140(17) 0.0010(15) -0.0018(16)
C21B 0.0105(15) 0.0179(17) 0.0130(15) 0.0053(13) 0.0005(12) -0.0007(12)
C22A 0.035(2) 0.044(3) 0.0188(19) -0.0132(18) 0.0082(17) -0.011(2)
C22B 0.088(4) 0.030(3) 0.0152(19) 0.0100(18) 0.000(2) -0.007(3)
C23A 0.061(3) 0.073(4) 0.016(2) -0.010(2) 0.006(2) 0.032(3)
C23B 0.075(4) 0.024(2) 0.018(2) 0.0048(17) 0.014(2) -0.014(2)
N1A 0.0179(15) 0.0210(16) 0.0154(14) 0.0070(12) 0.0034(12) 0.0001(12)
N1B 0.0102(12) 0.0085(13) 0.0109(12) -0.0003(10) 0.0003(10) 0.0010(10)
N2A 0.0303(17) 0.0143(15) 0.0213(16) 0.0057(12) 0.0134(13) 0.0036(13)
N2B 0.0086(12) 0.0087(13) 0.0118(12) -0.0006(10) 0.0012(10) -0.0001(10)
N3A 0.0174(15) 0.0197(16) 0.0272(17) -0.0065(13) 0.0030(13) 0.0025(12)
N3B 0.0144(14) 0.0152(15) 0.0240(16) -0.0087(12) -0.0011(12) -0.0010(11)
N4A 0.0222(17) 0.0187(17) 0.050(2) 0.0086(16) 0.0038(16) 0.0052(14)
O1A 0.0174(12) 0.0166(12) 0.0123(11) -0.0013(9) 0.0041(9) 0.0037(10)
O1B 0.0151(11) 0.0132(11) 0.0076(10) -0.0013(9) 0.0001(8) -0.0041(9)
O1C 0.0153(12) 0.0207(14) 0.0261(14) 0.0061(11) 0.0015(10) 0.0056(10)
O1D 0.0171(12) 0.0224(14) 0.0274(14) -0.0095(11) 0.0026(11) -0.0030(10)
O2A 0.0241(13) 0.0151(13) 0.0184(12) -0.0022(10) 0.0013(10) 0.0053(10)
O2B 0.0234(13) 0.0126(12) 0.0144(11) 0.0011(9) 0.0016(10) -0.0047(10)
O2C 0.0167(12) 0.0210(14) 0.0255(14) 0.0101(11) 0.0060(10) 0.0051(10)
O2D 0.0117(11) 0.0162(13) 0.0232(13) -0.0078(10) 0.0022(9) 0.0001(9)
O3A 0.0237(13) 0.0156(12) 0.0131(11) 0.0014(10) 0.0093(10) 0.0065(10)
O3B 0.0197(12) 0.0128(12) 0.0081(10) 0.0006(9) 0.0000(9) -0.0045(9)
O4A 0.0292(14) 0.0169(13) 0.0166(12) 0.0047(10) 0.0055(11) 0.0034(11)
O4B 0.0263(13) 0.0095(12) 0.0116(11) -0.0024(9) -0.0002(10) -0.0011(10)
O5A 0.0183(13) 0.0336(16) 0.0197(13) -0.0012(12) 0.0061(10) 0.0030(11)
O5B 0.0210(13) 0.0230(14) 0.0168(12) -0.0036(10) 0.0062(10) -0.0007(11)
O6A 0.0211(13) 0.0316(16) 0.0210(13) -0.0057(12) 0.0051(11) 0.0015(12)
O6B 0.0178(13) 0.0248(14) 0.0209(13) 0.0049(11) -0.0013(10) -0.0055(11)
O7A 0.0168(14) 0.049(2) 0.048(2) -0.0259(17) 0.0049(13) -0.0007(13)
O7B 0.0164(14) 0.045(2) 0.0441(19) -0.0143(15) 0.0000(13) 0.0091(13)
O8A 0.0126(12) 0.0191(14) 0.0530(19) 0.0062(13) 0.0028(12) 0.0029(10)
O8B 0.0221(13) 0.0176(13) 0.0231(13) -0.0076(11) 0.0019(11) -0.0039(10)
O9A 0.0151(13) 0.0190(14) 0.055(2) 0.0082(13) 0.0021(13) -0.0001(11)
O9B 0.0219(14) 0.0233(14) 0.0267(14) -0.0106(12) 0.0050(11) -0.0058(11)
O10A 0.041(2) 0.0222(18) 0.105(4) 0.013(2) 0.002(2) 0.0035(15)
C201 0.015(3) 0.020(3) 0.016(3) 0.003(2) 0.0024(19) 0.001(2)
C2D1 0.014(5) 0.050(6) 0.064(10) -0.044(9) 0.005(6) 0.002(4)
C202 0.017(3) 0.021(3) 0.017(3) 0.004(2) 0.0019(19) 0.000(2)
C2D2 0.015(5) 0.051(6) 0.064(10) -0.042(9) 0.006(6) 0.000(4)

loop_
_atom_type_symbol
_atom_type_description
_atom_type_scat_dispersion_real
_atom_type_scat_dispersion_imag
_atom_type_scat_source
C C 0.0033 0.0016 'International Tables Vol C Tables 4.2.6.8 and 6.1.1.4'
H H 0.0000 0.0000 'International Tables Vol C Tables 4.2.6.8 and 6.1.1.4'
N N 0.0061 0.0033 'International Tables Vol C Tables 4.2.6.8 and 6.1.1.4'
O O 0.0106 0.0060 'International Tables Vol C Tables 4.2.6.8 and 6.1.1.4'
Zn Zn 0.2839 1.4301 'International Tables Vol C Tables 4.2.6.8 and 6.1.1.4'
Dy Dy -0.1892 4.4098 'International Tables Vol C Tables 4.2.6.8 and 6.1.1.4'
Cl Cl 0.1484 0.1585 'International Tables Vol C Tables 4.2.6.8 and 6.1.1.4'

loop_
_geom_angle_atom_site_label_1
_geom_angle_atom_site_label_2
_geom_angle_atom_site_label_3
_geom_angle
_geom_angle_site_symmetry_1
_geom_angle_site_symmetry_3
_geom_angle_publ_flag
O1A Dy1A O3A 65.67(9) . . ?
O1A Dy1A O1C 82.05(9) . . ?
O3A Dy1A O1C 82.11(9) . . ?
O1A Dy1A O6A 108.23(10) . . ?
O3A Dy1A O6A 78.36(9) . . ?
O1C Dy1A O6A 151.30(9) . . ?
O1A Dy1A O8A 137.00(10) . . ?
O3A Dy1A O8A 137.02(9) . . ?
O1C Dy1A O8A 69.96(9) . . ?
O6A Dy1A O8A 111.99(10) . . ?
O1A Dy1A O5A 75.40(9) . . ?
O3A Dy1A O5A 100.07(10) . . ?
O1C Dy1A O5A 153.87(9) . . ?
O6A Dy1A O5A 51.97(9) . . ?
O8A Dy1A O5A 119.45(9) . . ?
O1A Dy1A O9A 137.30(10) . . ?
O3A Dy1A O9A 144.75(10) . . ?
O1C Dy1A O9A 121.52(9) . . ?
O6A Dy1A O9A 69.16(10) . . ?
O8A Dy1A O9A 51.79(9) . . ?
O5A Dy1A O9A 70.55(9) . . ?
O1A Dy1A O4A 130.97(8) . . ?
O3A Dy1A O4A 65.98(8) . . ?
O1C Dy1A O4A 83.95(9) . . ?
O6A Dy1A O4A 68.98(9) . . ?
O8A Dy1A O4A 78.83(10) . . ?
O5A Dy1A O4A 120.94(9) . . ?
O9A Dy1A O4A 89.26(10) . . ?
O1A Dy1A O2A 65.42(9) . . ?
O3A Dy1A O2A 130.18(8) . . ?
O1C Dy1A O2A 82.44(9) . . ?
O6A Dy1A O2A 126.26(9) . . ?
O8A Dy1A O2A 78.74(10) . . ?
O5A Dy1A O2A 76.32(9) . . ?
O9A Dy1A O2A 81.88(10) . . ?
O4A Dy1A O2A 156.67(9) . . ?
O1A Dy1A N3A 93.02(9) . . ?
O3A Dy1A N3A 90.31(9) . . ?
O1C Dy1A N3A 172.16(9) . . ?
O6A Dy1A N3A 25.93(9) . . ?
O8A Dy1A N3A 117.46(9) . . ?
O5A Dy1A N3A 26.11(9) . . ?
O9A Dy1A N3A 66.13(9) . . ?
O4A Dy1A N3A 94.84(9) . . ?
O2A Dy1A N3A 101.11(9) . . ?
O1A Dy1A N4A 145.47(10) . . ?
O3A Dy1A N4A 148.51(10) . . ?
O1C Dy1A N4A 95.82(10) . . ?
O6A Dy1A N4A 90.11(10) . . ?
O8A Dy1A N4A 25.91(9) . . ?
O5A Dy1A N4A 95.35(10) . . ?
O9A Dy1A N4A 25.92(9) . . ?
O4A Dy1A N4A 82.54(10) . . ?
O2A Dy1A N4A 80.10(10) . . ?
N3A Dy1A N4A 91.69(10) . . ?
O1A Dy1A Zn1A 36.40(6) . . ?
O3A Dy1A Zn1A 35.87(6) . . ?
O1C Dy1A Zn1A 64.55(7) . . ?
O6A Dy1A Zn1A 107.65(7) . . ?
O8A Dy1A Zn1A 134.50(6) . . ?
O5A Dy1A Zn1A 102.19(7) . . ?
O9A Dy1A Zn1A 172.64(7) . . ?
O4A Dy1A Zn1A 95.78(6) . . ?
O2A Dy1A Zn1A 95.36(6) . . ?
N3A Dy1A Zn1A 107.97(7) . . ?
N4A Dy1A Zn1A 160.33(7) . . ?
O1B Dy1B O3B 64.56(8) . . ?
O1B Dy1B O1D 81.76(9) . . ?
O3B Dy1B O1D 79.45(9) . . ?
O1B Dy1B O8B 139.13(9) . . ?
O3B Dy1B O8B 137.27(9) . . ?
O1D Dy1B O8B 72.97(9) . . ?
O1B Dy1B O9B 145.25(9) . . ?
O3B Dy1B O9B 134.36(9) . . ?
O1D Dy1B O9B 125.66(9) . . ?
O8B Dy1B O9B 53.39(9) . . ?
O1B Dy1B O5B 90.78(9) . . ?
O3B Dy1B O5B 75.74(9) . . ?
O1D Dy1B O5B 154.93(9) . . ?
O8B Dy1B O5B 124.69(9) . . ?
O9B Dy1B O5B 71.99(9) . . ?
O1B Dy1B O6B 75.55(9) . . ?
O3B Dy1B O6B 112.20(9) . . ?
O1D Dy1B O6B 145.75(9) . . ?
O8B Dy1B O6B 108.96(9) . . ?
O9B Dy1B O6B 70.08(9) . . ?
O5B Dy1B O6B 51.66(9) . . ?
O1B Dy1B O2B 66.08(8) . . ?
O3B Dy1B O2B 128.14(8) . . ?
O1D Dy1B O2B 78.82(9) . . ?
O8B Dy1B O2B 77.69(9) . . ?
O9B Dy1B O2B 96.10(9) . . ?
O5B Dy1B O2B 119.92(9) . . ?
O6B Dy1B O2B 68.69(9) . . ?
O1B Dy1B O4B 128.68(8) . . ?
O3B Dy1B O4B 64.36(8) . . ?
O1D Dy1B O4B 84.59(9) . . ?
O8B Dy1B O4B 80.88(9) . . ?
O9B Dy1B O4B 79.53(9) . . ?
O5B Dy1B O4B 81.51(9) . . ?
O6B Dy1B O4B 129.65(8) . . ?
O2B Dy1B O4B 155.95(8) . . ?
O1B Dy1B C1E 148.90(9) . . ?
O3B Dy1B C1E 146.50(10) . . ?
O1D Dy1B C1E 99.98(10) . . ?
O8B Dy1B C1E 27.02(10) . . ?
O9B Dy1B C1E 26.71(10) . . ?
O5B Dy1B C1E 98.69(10) . . ?
O6B Dy1B C1E 87.25(10) . . ?
O2B Dy1B C1E 83.67(9) . . ?
O4B Dy1B C1E 82.19(9) . . ?
O1B Dy1B N3B 83.52(8) . . ?
O3B Dy1B N3B 95.13(9) . . ?
O1D Dy1B N3B 165.24(9) . . ?
O8B Dy1B N3B 118.62(9) . . ?
O9B Dy1B N3B 67.67(9) . . ?
O5B Dy1B N3B 26.04(9) . . ?
O6B Dy1B N3B 25.67(9) . . ?
O2B Dy1B N3B 94.27(9) . . ?
O4B Dy1B N3B 105.58(9) . . ?
C1E Dy1B N3B 92.11(10) . . ?
O1B Dy1B Zn1B 36.01(6) . . ?
O3B Dy1B Zn1B 34.81(6) . . ?
O1D Dy1B Zn1B 63.44(6) . . ?
O8B Dy1B Zn1B 136.42(6) . . ?
O9B Dy1B Zn1B 167.90(6) . . ?
O5B Dy1B Zn1B 96.88(6) . . ?
O6B Dy1B Zn1B 107.09(6) . . ?
O2B Dy1B Zn1B 93.61(6) . . ?
O4B Dy1B Zn1B 94.41(5) . . ?
C1E Dy1B Zn1B 163.38(8) . . ?
N3B Dy1B Zn1B 104.46(6) . . ?
O2C Zn1A O3A 102.79(11) . . ?
O2C Zn1A O1A 100.11(11) . . ?
O3A Zn1A O1A 73.72(10) . . ?
O2C Zn1A N1A 115.29(11) . . ?
O3A Zn1A N1A 140.99(11) . . ?
O1A Zn1A N1A 90.89(11) . . ?
O2C Zn1A N2A 106.46(12) . . ?
O3A Zn1A N2A 92.21(11) . . ?
O1A Zn1A N2A 152.18(12) . . ?
N1A Zn1A N2A 85.25(12) . . ?
O2C Zn1A Dy1A 85.67(7) . . ?
O3A Zn1A Dy1A 40.86(7) . . ?
O1A Zn1A Dy1A 40.58(7) . . ?
N1A Zn1A Dy1A 131.11(9) . . ?
N2A Zn1A Dy1A 132.88(9) . . ?
O2D Zn1B O3B 104.83(10) . . ?
O2D Zn1B O1B 98.56(10) . . ?
O3B Zn1B O1B 73.65(9) . . ?
O2D Zn1B N1B 111.78(11) . . ?
O3B Zn1B N1B 141.54(10) . . ?
O1B Zn1B N1B 89.35(10) . . ?
O2D Zn1B N2B 112.65(10) . . ?
O3B Zn1B N2B 90.92(10) . . ?
O1B Zn1B N2B 147.97(10) . . ?
N1B Zn1B N2B 85.76(10) . . ?
O2D Zn1B Dy1B 86.35(7) . . ?
O3B Zn1B Dy1B 40.55(6) . . ?
O1B Zn1B Dy1B 40.58(7) . . ?
N1B Zn1B Dy1B 129.66(7) . . ?
N2B Zn1B Dy1B 131.47(7) . . ?
O1A C1A C6A 121.0(3) . . ?
O1A C1A C2A 119.2(3) . . ?
C6A C1A C2A 119.8(3) . . ?
O1B C1B C6B 121.8(3) . . ?
O1B C1B C2B 118.7(3) . . ?
C6B C1B C2B 119.4(3) . . ?
O1C C1C O2C 124.9(4) . . ?
O1C C1C C2C 119.4(4) . . ?
O2C C1C C2C 115.7(3) . . ?
O1D C1D O2D 125.6(3) . . ?
O1D C1D C2D2 113.7(7) . . ?
O2D C1D C2D2 119.4(8) . . ?
O1D C1D C2D1 122.3(8) . . ?
O2D C1D C2D1 111.4(7) . . ?
O9B C1E O8B 119.0(3) . . ?
O9B C1E C2E 120.4(4) . . ?
O8B C1E C2E 120.6(3) . . ?
O9B C1E Dy1B 60.85(18) . . ?
O8B C1E Dy1B 59.34(18) . . ?
C2E C1E Dy1B 167.2(3) . . ?
C3A C2A O2A 125.4(3) . . ?
C3A C2A C1A 120.8(3) . . ?
O2A C2A C1A 113.8(3) . . ?
C3B C2B O2B 125.3(3) . . ?
C3B C2B C1B 120.8(3) . . ?
O2B C2B C1B 113.8(3) . . ?
C2A C3A C4A 120.1(4) . . ?
C2B C3B C4B 119.7(3) . . ?
C5A C4A C3A 118.9(3) . . ?
C5A C4A C22A 122.0(4) . . ?
C3A C4A C22A 119.1(4) . . ?
C5B C4B C3B 119.7(3) . . ?
C5B C4B C22B 120.6(4) . . ?
C3B C4B C22B 119.7(4) . . ?
C4A C5A C6A 122.0(4) . . ?
C4B C5B C6B 120.9(4) . . ?
C1A C6A C5A 118.3(4) . . ?
C1A C6A C7A 118.1(3) . . ?
C5A C6A C7A 123.3(3) . . ?
C1B C6B C5B 119.3(3) . . ?
C1B C6B C7B 118.8(3) . . ?
C5B C6B C7B 121.6(3) . . ?
N1A C7A C6A 115.8(3) . . ?
N1B C7B C6B 117.1(3) . . ?
N1A C8A C9A 111.7(3) . . ?
N1B C8B C9B 112.4(3) . . ?
N2A C9A C8A 111.2(3) . . ?
N2B C9B C8B 111.9(3) . . ?
C11A C10A N2A 113.0(3) . . ?
C11B C10B N2B 114.6(3) . . ?
C16A C11A C12A 118.9(4) . . ?
C16A C11A C10A 118.5(3) . . ?
C12A C11A C10A 122.6(4) . . ?
C12B C11B C16B 118.6(3) . . ?
C12B C11B C10B 123.0(3) . . ?
C16B C11B C10B 118.3(3) . . ?
C13A C12A C11A 121.9(4) . . ?
C13B C12B C11B 122.1(3) . . ?
C12A C13A C14A 118.6(4) . . ?
C12A C13A C23A 121.2(4) . . ?
C14A C13A C23A 120.2(4) . . ?
C12B C13B C14B 119.0(3) . . ?
C12B C13B C23B 121.2(3) . . ?
C14B C13B C23B 119.9(4) . . ?
C15A C14A C13A 120.4(4) . . ?
C15B C14B C13B 119.4(3) . . ?
C14A C15A O4A 125.2(3) . . ?
C14A C15A C16A 120.7(4) . . ?
O4A C15A C16A 114.1(3) . . ?
C14B C15B O4B 125.8(3) . . ?
C14B C15B C16B 121.5(3) . . ?
O4B C15B C16B 112.7(3) . . ?
O3A C16A C11A 121.2(3) . . ?
O3A C16A C15A 119.4(3) . . ?
C11A C16A C15A 119.4(3) . . ?
O3B C16B C15B 119.4(3) . . ?
O3B C16B C11B 121.2(3) . . ?
C15B C16B C11B 119.4(3) . . ?
C202 C19A N1A 119.4(5) . . ?
C201 C19A N1A 116.7(5) . . ?
N1B C19B C20B 115.8(3) . 3_766 ?
C19B C20B C21B 113.1(3) 3_766 . ?
N2A C21A C201 129.0(4) . 3_656 ?
N2A C21A C202 101.2(4) . 3_656 ?
C201 C21A C202 32.4(4) 3_656 3_656 ?
N2B C21B C20B 118.7(3) . . ?
C19A N1A C7A 109.3(4) . . ?
C19A N1A C8A 109.5(4) . . ?
C7A N1A C8A 108.1(3) . . ?
C19A N1A Zn1A 118.9(3) . . ?
C7A N1A Zn1A 111.0(2) . . ?
C8A N1A Zn1A 99.2(2) . . ?
C19B N1B C8B 107.9(2) . . ?
C19B N1B C7B 110.9(3) . . ?
C8B N1B C7B 107.3(2) . . ?
C19B N1B Zn1B 115.3(2) . . ?
C8B N1B Zn1B 99.97(19) . . ?
C7B N1B Zn1B 114.5(2) . . ?
C21A N2A C9A 112.2(3) . . ?
C21A N2A C10A 106.8(3) . . ?
C9A N2A C10A 107.9(3) . . ?
C21A N2A Zn1A 118.4(3) . . ?
C9A N2A Zn1A 105.5(2) . . ?
C10A N2A Zn1A 105.3(2) . . ?
C9B N2B C21B 111.7(3) . . ?
C9B N2B C10B 107.4(2) . . ?
C21B N2B C10B 105.4(2) . . ?
C9B N2B Zn1B 103.53(19) . . ?
C21B N2B Zn1B 123.7(2) . . ?
C10B N2B Zn1B 104.06(18) . . ?
O7A N3A O6A 121.7(3) . . ?
O7A N3A O5A 121.8(3) . . ?
O6A N3A O5A 116.5(3) . . ?
O7A N3A Dy1A 175.3(3) . . ?
O6A N3A Dy1A 57.76(18) . . ?
O5A N3A Dy1A 58.94(17) . . ?
O7B N3B O6B 122.3(3) . . ?
O7B N3B O5B 121.3(3) . . ?
O6B N3B O5B 116.4(3) . . ?
O7B N3B Dy1B 176.1(3) . . ?
O6B N3B Dy1B 59.31(17) . . ?
O5B N3B Dy1B 57.23(16) . . ?
O10A N4A O9A 122.0(4) . . ?
O10A N4A O8A 121.4(4) . . ?
O9A N4A O8A 116.5(3) . . ?
O10A N4A Dy1A 178.7(3) . . ?
O9A N4A Dy1A 59.15(19) . . ?
O8A N4A Dy1A 57.49(19) . . ?
C1A O1A Zn1A 120.8(2) . . ?
C1A O1A Dy1A 125.9(2) . . ?
Zn1A O1A Dy1A 103.01(10) . . ?
C1B O1B Zn1B 122.3(2) . . ?
C1B O1B Dy1B 124.1(2) . . ?
Zn1B O1B Dy1B 103.41(10) . . ?
C1C O1C Dy1A 139.6(3) . . ?
C1D O1D Dy1B 139.8(3) . . ?
C2A O2A C17A 115.4(3) . . ?
C2A O2A Dy1A 115.6(2) . . ?
C17A O2A Dy1A 129.0(2) . . ?
C2B O2B C17B 116.5(3) . . ?
C2B O2B Dy1B 115.7(2) . . ?
C17B O2B Dy1B 127.8(3) . . ?
C1C O2C Zn1A 125.0(2) . . ?
C1D O2D Zn1B 123.5(2) . . ?
C16A O3A Zn1A 121.7(2) . . ?
C16A O3A Dy1A 124.7(2) . . ?
Zn1A O3A Dy1A 103.27(10) . . ?
C16B O3B Zn1B 127.1(2) . . ?
C16B O3B Dy1B 125.0(2) . . ?
Zn1B O3B Dy1B 104.63(10) . . ?
C15A O4A C18A 115.3(3) . . ?
C15A O4A Dy1A 115.8(2) . . ?
C18A O4A Dy1A 125.9(2) . . ?
C15B O4B C18B 116.2(3) . . ?
C15B O4B Dy1B 116.1(2) . . ?
C18B O4B Dy1B 126.8(2) . . ?
N3A O5A Dy1A 95.0(2) . . ?
N3B O5B Dy1B 96.73(19) . . ?
N3A O6A Dy1A 96.3(2) . . ?
N3B O6B Dy1B 95.0(2) . . ?
N4A O8A Dy1A 96.6(2) . . ?
C1E O8B Dy1B 93.6(2) . . ?
N4A O9A Dy1A 94.9(2) . . ?
C1E O9B Dy1B 92.4(2) . . ?
C19A C201 C21A 114.4(6) . 3_656 ?
C19A C202 C21A 114.6(5) . 3_656 ?

loop_
_geom_bond_atom_site_label_1
_geom_bond_atom_site_label_2
_geom_bond_distance
_geom_bond_site_symmetry_2
_geom_bond_publ_flag
Dy1A O1A 2.262(2) . ?
Dy1A O3A 2.278(2) . ?
Dy1A O1C 2.329(3) . ?
Dy1A O6A 2.441(3) . ?
Dy1A O8A 2.449(3) . ?
Dy1A O5A 2.466(3) . ?
Dy1A O9A 2.486(3) . ?
Dy1A O4A 2.547(3) . ?
Dy1A O2A 2.563(3) . ?
Dy1A N3A 2.868(3) . ?
Dy1A N4A 2.885(3) . ?
Dy1A Zn1A 3.3884(4) . ?
Dy1B O1B 2.274(2) . ?
Dy1B O3B 2.285(2) . ?
Dy1B O1D 2.346(3) . ?
Dy1B O8B 2.407(3) . ?
Dy1B O9B 2.441(3) . ?
Dy1B O5B 2.452(3) . ?
Dy1B O6B 2.500(3) . ?
Dy1B O2B 2.515(2) . ?
Dy1B O4B 2.572(2) . ?
Dy1B C1E 2.793(3) . ?
Dy1B N3B 2.897(3) . ?
Dy1B Zn1B 3.4009(4) . ?
Zn1A O2C 1.977(3) . ?
Zn1A O3A 2.040(3) . ?
Zn1A O1A 2.064(2) . ?
Zn1A N1A 2.143(3) . ?
Zn1A N2A 2.181(3) . ?
Zn1B O2D 1.969(2) . ?
Zn1B O3B 2.007(2) . ?
Zn1B O1B 2.055(2) . ?
Zn1B N1B 2.140(3) . ?
Zn1B N2B 2.221(3) . ?
C1A O1A 1.341(4) . ?
C1A C6A 1.395(5) . ?
C1A C2A 1.401(5) . ?
C1B O1B 1.341(4) . ?
C1B C6B 1.392(5) . ?
C1B C2B 1.408(5) . ?
C1C O1C 1.257(4) . ?
C1C O2C 1.273(5) . ?
C1C C2C 1.506(5) . ?
C1D O1D 1.250(5) . ?
C1D O2D 1.273(4) . ?
C1D C2D2 1.528(19) . ?
C1D C2D1 1.561(18) . ?
C1E O9B 1.256(5) . ?
C1E O8B 1.272(5) . ?
C1E C2E 1.473(5) . ?
C2A C3A 1.387(5) . ?
C2A O2A 1.396(4) . ?
C2B C3B 1.388(5) . ?
C2B O2B 1.392(4) . ?
C3A C4A 1.397(6) . ?
C3B C4B 1.396(6) . ?
C4A C5A 1.385(6) . ?
C4A C22A 1.510(5) . ?
C4B C5B 1.390(5) . ?
C4B C22B 1.513(5) . ?
C5A C6A 1.408(5) . ?
C5B C6B 1.404(5) . ?
C6A C7A 1.508(5) . ?
C6B C7B 1.511(5) . ?
C7A N1A 1.504(5) . ?
C7B N1B 1.502(4) . ?
C8A N1A 1.509(5) . ?
C8A C9A 1.519(5) . ?
C8B N1B 1.499(4) . ?
C8B C9B 1.519(5) . ?
C9A N2A 1.493(5) . ?
C9B N2B 1.492(4) . ?
C10A C11A 1.500(5) . ?
C10A N2A 1.503(5) . ?
C10B C11B 1.508(5) . ?
C10B N2B 1.511(4) . ?
C11A C16A 1.388(5) . ?
C11A C12A 1.405(5) . ?
C11B C12B 1.395(5) . ?
C11B C16B 1.401(5) . ?
C12A C13A 1.380(6) . ?
C12B C13B 1.386(5) . ?
C13A C14A 1.395(6) . ?
C13A C23A 1.510(6) . ?
C13B C14B 1.407(5) . ?
C13B C23B 1.518(5) . ?
C14A C15A 1.385(5) . ?
C14B C15B 1.380(5) . ?
C15A O4A 1.395(4) . ?
C15A C16A 1.404(5) . ?
C15B O4B 1.394(4) . ?
C15B C16B 1.399(5) . ?
C16A O3A 1.345(4) . ?
C16B O3B 1.342(4) . ?
C17A O2A 1.435(5) . ?
C17B O2B 1.435(5) . ?
C18A O4A 1.450(5) . ?
C18B O4B 1.435(4) . ?
C19A C202 1.404(9) . ?
C19A C201 1.408(9) . ?
C19A N1A 1.496(5) . ?
C19B N1B 1.498(4) . ?
C19B C20B 1.517(5) 3_766 ?
C20B C21B 1.525(4) . ?
C21A N2A 1.491(5) . ?
C21A C201 1.572(8) 3_656 ?
C21A C202 1.573(8) 3_656 ?
C21B N2B 1.506(4) . ?
N3A O7A 1.228(4) . ?
N3A O6A 1.262(4) . ?
N3A O5A 1.267(4) . ?
N3B O7B 1.224(4) . ?
N3B O6B 1.260(4) . ?
N3B O5B 1.280(4) . ?
N4A O10A 1.232(5) . ?
N4A O9A 1.266(4) . ?
N4A O8A 1.269(4) . ?

loop_
_platon_squeeze_void_nr
_platon_squeeze_void_average_x
_platon_squeeze_void_average_y
_platon_squeeze_void_average_z
_platon_squeeze_void_volume
_platon_squeeze_void_count_electrons
_platon_squeeze_void_content
1 0.000 -0.002 0.001 819 440 ' '
2 0.500 0.423 0.750 305 160 ' '
3 0.500 0.577 0.250 305 160 ' '
